data_7204109
loop_
_publ_author_name
'Kominami, Tsuyoshi'
'Matsumoto, Takuya'
'Ueda, Kazumasa'
'Sugimoto, Toyonari'
'Murata, Keizo'
'Shiro, Motoo'
'Fujita, Hideo'

_publ_section_title
;
 Crystal structures and electrical conducting/magnetic properties in 1
 &#x2236; 1 FeCl4 and FeBr4 salts of dimethylthio- and
 ethylenedithio-(1,3-dithiolylidene)thioxotetrathiafulvalene radical
 cations
;
_journal_issue 9
_journal_name_full 'Journal of Materials Chemistry'
_journal_page_first 2089
_journal_paper_doi 10.1039/b101547h
_journal_volume 11
_journal_year 2001
_chemical_formula_sum 'C11 H6 Cl4 Fe S9'
_chemical_formula_weight 624.37
_space_group_IT_number 14
_symmetry_cell_setting monoclinic
_symmetry_Int_Tables_number 14
_symmetry_space_group_name_Hall '-P 2ybc'
_symmetry_space_group_name_H-M 'P 1 21/c 1'
_audit_creation_date 'Sat Oct 21 14:30:10 2000'
_cell_angle_alpha 90
_cell_angle_beta 91.874(6)
_cell_angle_gamma 90
_cell_formula_units_Z 4
_cell_length_a 15.222(3)
_cell_length_b 7.4915(9)
_cell_length_c 18.537(3)
_cell_measurement_reflns_used 10431
_cell_measurement_temperature 298.2
_cell_measurement_theta_max 27.5
_cell_measurement_theta_min 1.1
_cell_volume 2112.7(6)
_computing_cell_refinement PROCESS-AUTO
_computing_data_collection PROCESS-AUTO
_computing_data_reduction 'teXsan Ver. 1.10'
_computing_publication_material 'teXsan Ver. 1.10'
_computing_structure_refinement 'teXsan Ver. 1.10'
_computing_structure_solution SIR92
_diffrn_measured_fraction_theta_full 0.9563
_diffrn_measured_fraction_theta_max 0.9563
_diffrn_measurement_device_type 'Rigaku RAXIS-RAPID Imaging Plate'
_diffrn_measurement_method \w
_diffrn_radiation_type 'Mo K\a'
_diffrn_radiation_wavelength 0.7107
_diffrn_reflns_av_R_equivalents 0.080
_diffrn_reflns_limit_h_max 19
_diffrn_reflns_limit_h_min 0
_diffrn_reflns_limit_k_max 9
_diffrn_reflns_limit_k_min 0
_diffrn_reflns_limit_l_max 24
_diffrn_reflns_limit_l_min -24
_diffrn_reflns_number 18415
_diffrn_reflns_theta_full 27.48
_diffrn_reflns_theta_max 27.48
_exptl_absorpt_coefficient_mu 2.104
_exptl_absorpt_correction_T_max 0.979
_exptl_absorpt_correction_T_min 0.852
_exptl_absorpt_correction_type multi-scan
_exptl_absorpt_process_details '(Higashi, 1995)'
_exptl_crystal_colour black
_exptl_crystal_density_diffrn 1.963
_exptl_crystal_density_method 'not measured'
_exptl_crystal_description platelet
_exptl_crystal_size_max 0.500
_exptl_crystal_size_mid 0.050
_exptl_crystal_size_min 0.010
_refine_diff_density_max 1.01
_refine_diff_density_min -0.77
_refine_ls_extinction_method none
_refine_ls_goodness_of_fit_ref 1.024
_refine_ls_hydrogen_treatment noref
_refine_ls_number_parameters 226
_refine_ls_number_reflns 2851
_refine_ls_R_factor_gt 0.0559
_refine_ls_shift/su_max 0.0125
_refine_ls_structure_factor_coef Fsqd
_refine_ls_weighting_details 'w ======== 1/[\s^2^(Fo^2^) + (0.04000(Max(Fo^2^,0) + 2Fc^2^)/3)^2^]'
_refine_ls_weighting_scheme calc
_refine_ls_wR_factor_ref 0.1035
_reflns_number_gt 2025
_reflns_number_total 4618
_reflns_threshold_expression F^2^>2.0\s(F^2^)
_cod_data_source_file b101547h.txt
_cod_data_source_block kominami
_cod_original_cell_volume 2112.8(6)
_cod_original_formula_sum 'C11 H6 Cl4 Fe S9 '
_cod_database_code 7204109

loop_
_symmetry_equiv_pos_as_xyz
x,y,z
-x,1/2+y,1/2-z
-x,-y,-z
x,1/2-y,1/2+z

loop_
_atom_site_label
_atom_site_type_symbol
_atom_site_fract_x
_atom_site_fract_y
_atom_site_fract_z
_atom_site_U_iso_or_equiv
_atom_site_adp_type
_atom_site_occupancy
_atom_site_calc_flag
_atom_site_refinement_flags
_atom_site_disorder_assembly
_atom_site_disorder_group
Fe1 Fe 0.11934(7) -0.0290(2) 0.12715(6) 0.0445(4) Uani 1.00 d . . .
Cl5 Cl 0.1193(2) -0.1844(4) 0.0281(1) 0.0788(10) Uani 1.00 d . . .
Cl6 Cl 0.0546(1) 0.2291(4) 0.1132(1) 0.0641(8) Uani 1.00 d . . .
Cl7 Cl 0.0501(2) -0.1749(4) 0.2103(1) 0.0703(9) Uani 1.00 d . . .
Cl8 Cl 0.2569(1) 0.0156(4) 0.1616(1) 0.0584(7) Uani 1.00 d . . .
S1 S 0.8174(1) 0.0321(3) 0.1544(1) 0.0467(7) Uani 1.00 d . . .
S2 S 0.4237(1) 0.4423(3) -0.1823(1) 0.0494(7) Uani 1.00 d . . .
S3 S 0.6483(1) -0.0152(4) 0.2790(1) 0.0549(7) Uani 1.00 d . . .
S6 S 0.2362(1) 0.4723(3) -0.1427(1) 0.0450(6) Uani 1.00 d . . .
S7 S 0.2014(1) 0.3141(3) -0.0048(1) 0.0492(7) Uani 1.00 d . . .
S8 S 0.3950(1) 0.2420(3) 0.0339(1) 0.0363(6) Uani 1.00 d . . .
S9 S 0.5375(1) 0.2831(3) -0.0664(1) 0.0395(6) Uani 1.00 d . . .
S10 S 0.5338(1) 0.0956(3) 0.1560(1) 0.0387(6) Uani 1.00 d . . .
S11 S 0.6739(1) 0.1355(3) 0.0548(1) 0.0370(6) Uani 1.00 d . . .
C1 C 0.5637(4) 0.155(1) 0.0703(4) 0.029(2) Uani 1.00 d . . .
C2 C 0.5044(5) 0.218(1) 0.0181(4) 0.035(2) Uani 1.00 d . . .
C3 C 0.6398(5) 0.047(1) 0.1875(4) 0.036(2) Uani 1.00 d . . .
C4 C 0.3661(5) 0.336(1) -0.0507(4) 0.032(2) Uani 1.00 d . . .
C5 C 0.2775(5) 0.373(1) -0.0654(4) 0.037(2) Uani 1.00 d . . .
C6 C 0.4335(5) 0.362(1) -0.0991(4) 0.035(2) Uani 1.00 d . . .
C7 C 0.7051(5) 0.0648(10) 0.1410(4) 0.033(2) Uani 1.00 d . . .
C8 C 0.7640(5) 0.025(1) 0.2953(4) 0.055(3) Uani 1.00 d . . .
C9 C 0.1279(5) 0.459(1) -0.1186(5) 0.052(3) Uani 1.00 d . . .
C10 C 0.1112(5) 0.388(1) -0.0549(5) 0.053(3) Uani 1.00 d . . .
C11 C 0.8224(5) -0.062(1) 0.2441(4) 0.053(3) Uani 1.00 d . . .
H1 H 0.0802 0.5027 -0.1502 0.0620 Uiso 1.00 calc . . .
H2 H 0.0517 0.3783 -0.0366 0.0619 Uiso 1.00 calc . . .
H3 H 0.7753 0.1534 0.2919 0.0647 Uiso 1.00 calc . . .
H4 H 0.7809 -0.0088 0.3439 0.0647 Uiso 1.00 calc . . .
H5 H 0.8049 -0.1880 0.2415 0.0620 Uiso 1.00 calc . . .
H6 H 0.8821 -0.0614 0.2628 0.0620 Uiso 1.00 calc . . .

loop_
_atom_site_aniso_label
_atom_site_aniso_U_11
_atom_site_aniso_U_22
_atom_site_aniso_U_33
_atom_site_aniso_U_12
_atom_site_aniso_U_13
_atom_site_aniso_U_23
Fe1 0.0365(7) 0.0592(9) 0.0379(6) -0.0012(7) -0.0009(5) -0.0036(7)
Cl5 0.073(2) 0.102(2) 0.061(2) -0.022(2) 0.008(1) -0.035(2)
Cl6 0.053(1) 0.078(2) 0.061(1) 0.021(1) 0.001(1) 0.000(2)
Cl7 0.055(1) 0.094(2) 0.063(1) 0.000(2) 0.017(1) 0.015(2)
Cl8 0.041(1) 0.074(2) 0.059(1) -0.005(1) -0.009(1) 0.002(1)
S1 0.033(1) 0.059(2) 0.047(1) 0.004(1) -0.0068(9) 0.002(1)
S2 0.050(1) 0.063(2) 0.035(1) -0.005(1) -0.0045(10) 0.014(1)
S3 0.045(1) 0.082(2) 0.037(1) 0.000(1) -0.0092(9) 0.011(1)
S6 0.050(1) 0.041(1) 0.042(1) 0.002(1) -0.0177(10) 0.005(1)
S7 0.038(1) 0.067(2) 0.042(1) 0.011(1) -0.0033(10) 0.003(1)
S8 0.030(1) 0.045(1) 0.0336(10) 0.004(1) -0.0024(8) 0.005(1)
S9 0.034(1) 0.046(1) 0.038(1) -0.006(1) -0.0039(9) 0.006(1)
S10 0.032(1) 0.049(1) 0.035(1) 0.004(1) -0.0056(9) 0.003(1)
S11 0.032(1) 0.041(1) 0.038(1) -0.003(1) -0.0057(9) 0.002(1)
C1 0.027(4) 0.032(5) 0.028(4) -0.004(4) -0.002(3) -0.002(4)
C2 0.039(4) 0.035(5) 0.032(4) -0.005(4) -0.001(4) -0.009(4)
C3 0.034(4) 0.034(5) 0.038(4) 0.000(4) -0.011(3) 0.003(4)
C4 0.032(4) 0.033(5) 0.031(4) -0.003(4) -0.007(3) 0.003(4)
C5 0.038(5) 0.030(5) 0.041(4) 0.002(4) -0.007(4) 0.002(4)
C6 0.036(5) 0.030(5) 0.038(5) -0.004(4) -0.008(4) 0.002(4)
C7 0.034(4) 0.023(5) 0.040(4) -0.003(4) -0.013(4) 0.001(4)
C8 0.046(5) 0.073(7) 0.045(5) 0.009(6) -0.015(4) -0.003(5)
C9 0.045(5) 0.059(7) 0.050(5) 0.015(5) -0.016(4) -0.007(5)
C10 0.028(5) 0.068(7) 0.063(6) 0.012(5) 0.001(4) -0.009(6)
C11 0.047(5) 0.062(7) 0.048(5) 0.014(5) -0.015(4) -0.001(5)

loop_
_atom_type_symbol
_atom_type_description
_atom_type_scat_dispersion_real
_atom_type_scat_dispersion_imag
_atom_type_scat_source
C C 0.003 0.002
;International Tables for Crystallography
(1992, Vol. C, Tables 4.2.6.8 and 6.1.1.1)
;
H H 0.000 0.000
;International Tables for Crystallography
(1992, Vol. C, Table 6.1.1.2)
;
S S 0.125 0.123
;International Tables for Crystallography
(1992, Vol. C, Tables 4.2.6.8 and 6.1.1.1)
;
Fe Fe 0.346 0.844
;International Tables for Crystallography
(1992, Vol. C, Tables 4.2.6.8 and 6.1.1.1)
;
Cl Cl 0.148 0.159
;International Tables for Crystallography
(1992, Vol. C, Tables 4.2.6.8 and 6.1.1.1)
;

loop_
_geom_angle_atom_site_label_1
_geom_angle_atom_site_label_2
_geom_angle_atom_site_label_3
_geom_angle
_geom_angle_site_symmetry_1
_geom_angle_site_symmetry_2
_geom_angle_site_symmetry_3
_geom_angle_publ_flag
CL5 FE1 CL6 112.8(1) . 1_555 1_555 yes
CL5 FE1 CL7 109.9(1) . 1_555 1_555 yes
CL5 FE1 CL8 107.5(1) . 1_555 1_555 yes
CL6 FE1 CL7 107.5(1) . 1_555 1_555 yes
CL6 FE1 CL8 108.8(1) . 1_555 1_555 yes
CL7 FE1 CL8 110.37(10) . 1_555 1_555 yes
C7 S1 C11 101.5(4) . 1_555 1_555 yes
C3 S3 C8 99.1(4) . 1_555 1_555 yes
C5 S6 C9 95.0(4) . 1_555 1_555 yes
C5 S7 C10 96.2(4) . 1_555 1_555 yes
C2 S8 C4 96.1(4) . 1_555 1_555 yes
C2 S9 C6 96.9(4) . 1_555 1_555 yes
C1 S10 C3 95.4(3) . 1_555 1_555 yes
C1 S11 C7 96.4(4) . 1_555 1_555 yes
S10 C1 S11 114.9(4) . 1_555 1_555 yes
S10 C1 C2 123.1(5) . 1_555 1_555 yes
S11 C1 C2 122.0(5) . 1_555 1_555 yes
S8 C2 S9 116.0(4) . 1_555 1_555 yes
S8 C2 C1 122.2(5) . 1_555 1_555 yes
S9 C2 C1 121.7(6) . 1_555 1_555 yes
S3 C3 S10 114.7(4) . 1_555 1_555 yes
S3 C3 C7 127.7(6) . 1_555 1_555 yes
S10 C3 C7 117.6(5) . 1_555 1_555 yes
S8 C4 C5 117.8(6) . 1_555 1_555 yes
S8 C4 C6 117.4(5) . 1_555 1_555 yes
C5 C4 C6 124.8(7) . 1_555 1_555 yes
S6 C5 S7 115.2(4) . 1_555 1_555 yes
S6 C5 C4 125.2(6) . 1_555 1_555 yes
S7 C5 C4 119.6(6) . 1_555 1_555 yes
S2 C6 S9 119.3(5) . 1_555 1_555 yes
S2 C6 C4 127.0(6) . 1_555 1_555 yes
S9 C6 C4 113.5(5) . 1_555 1_555 yes
S1 C7 S11 114.4(4) . 1_555 1_555 yes
S1 C7 C3 129.8(6) . 1_555 1_555 yes
S11 C7 C3 115.8(5) . 1_555 1_555 yes
S3 C8 C11 115.2(6) . 1_555 1_555 yes
S6 C9 C10 117.7(6) . 1_555 1_555 yes
S7 C10 C9 115.9(6) . 1_555 1_555 yes
S1 C11 C8 114.4(6) . 1_555 1_555 yes

loop_
_geom_bond_atom_site_label_1
_geom_bond_atom_site_label_2
_geom_bond_distance
_geom_bond_site_symmetry_1
_geom_bond_site_symmetry_2
_geom_bond_publ_flag
FE1 CL5 2.174(3) . . yes
FE1 CL6 2.182(3) . . yes
FE1 CL7 2.188(3) . . yes
FE1 CL8 2.194(2) . . yes
S1 C7 1.737(7) . . yes
S1 C11 1.804(8) . . yes
S2 C6 1.659(8) . . yes
S3 C3 1.760(7) . . yes
S3 C8 1.802(8) . . yes
S6 C5 1.714(8) . . yes
S6 C9 1.725(9) . . yes
S7 C5 1.699(8) . . yes
S7 C10 1.723(8) . . yes
S8 C2 1.709(8) . . yes
S8 C4 1.760(7) . . yes
S9 C2 1.733(7) . . yes
S9 C6 1.777(7) . . yes
S10 C1 1.726(7) . . yes
S10 C3 1.737(7) . . yes
S11 C1 1.719(7) . . yes
S11 C7 1.735(7) . . yes
C1 C2 1.383(9) . . yes
C3 C7 1.344(10) . . yes
C4 C5 1.396(10) . . yes
C4 C6 1.398(10) . . yes
C8 C11 1.47(1) . . yes
C9 C10 1.33(1) . . yes
